data_4076898
loop_
_publ_author_name
'Yoshimitsu, Shin-ichi'
'Hikichi, Shiro'
'Akita, Munetaka'

_publ_section_title
;
 Synthesis and Characterization of Coordinatively Unsaturated Alkynyl- and
 Aryl-Cobalt Complexes with 15 Valence Electrons, TpiPr2Co&#x2212;R,
 Bearing the Hydrotris(3,5-diisopropylpyrazolyl)borato Ligand (TpiPr2)
;
_journal_issue 18
_journal_name_full Organometallics
_journal_page_first 3762
_journal_paper_doi 10.1021/om020268u
_journal_volume 21
_journal_year 2002
_chemical_formula_sum 'C48 H68 B N6 Ni O Si'
_chemical_formula_weight 842.69
_chemical_name_common 'compound 5''
_chemical_name_systematic
;
  ?
;
_space_group_IT_number 14
_symmetry_space_group_name_Hall '-P 2yn'
_symmetry_space_group_name_H-M 'P 1 21/n 1'
_atom_sites_solution_hydrogens geom
_atom_sites_solution_primary direct
_atom_sites_solution_secondary difmap
_audit_creation_method SHELXL-97
_cell_angle_alpha 90.00
_cell_angle_beta 116.475(2)
_cell_angle_gamma 90.00
_cell_formula_units_Z 4
_cell_length_a 19.3774(12)
_cell_length_b 13.7491(10)
_cell_length_c 20.1301(12)
_cell_measurement_temperature 213(2)
_cell_volume 4800.7(5)
_computing_structure_refinement 'SHELXL-97 (Sheldrick, 1997)'
_computing_structure_solution 'SHELXS-97 (Sheldrick, 1990)'
_diffrn_ambient_temperature 213(2)
_diffrn_measured_fraction_theta_full 0.976
_diffrn_measured_fraction_theta_max 0.976
_diffrn_radiation_monochromator graphite
_diffrn_radiation_source 'fine-focus sealed tube'
_diffrn_radiation_type MoK\a
_diffrn_radiation_wavelength 0.71069
_diffrn_reflns_av_R_equivalents 0.0000
_diffrn_reflns_av_sigmaI/netI 0.1109
_diffrn_reflns_limit_h_max 25
_diffrn_reflns_limit_h_min 0
_diffrn_reflns_limit_k_max 17
_diffrn_reflns_limit_k_min 0
_diffrn_reflns_limit_l_max 23
_diffrn_reflns_limit_l_min -26
_diffrn_reflns_number 10740
_diffrn_reflns_theta_full 27.48
_diffrn_reflns_theta_max 27.48
_diffrn_reflns_theta_min 1.21
_exptl_absorpt_coefficient_mu 0.469
_exptl_crystal_density_diffrn 1.166
_exptl_crystal_density_method 'not measured'
_exptl_crystal_F_000 1812
_refine_diff_density_max 0.499
_refine_diff_density_min -0.876
_refine_diff_density_rms 0.075
_refine_ls_extinction_method none
_refine_ls_goodness_of_fit_ref 0.970
_refine_ls_hydrogen_treatment mixed
_refine_ls_matrix_type full
_refine_ls_number_parameters 524
_refine_ls_number_reflns 10740
_refine_ls_number_restraints 0
_refine_ls_restrained_S_all 0.970
_refine_ls_R_factor_all 0.1290
_refine_ls_R_factor_gt 0.0676
_refine_ls_shift/su_max 0.164
_refine_ls_shift/su_mean 0.004
_refine_ls_structure_factor_coef Fsqd
_refine_ls_weighting_details 'calc w=1/[\s^2^(Fo^2^)+(0.1000P)^2^+0.0000P] where P=(Fo^2^+2Fc^2^)/3'
_refine_ls_weighting_scheme calc
_refine_ls_wR_factor_gt 0.1712
_refine_ls_wR_factor_ref 0.1954
_reflns_number_gt 5689
_reflns_number_total 10740
_reflns_threshold_expression >2sigma(I)
_cod_data_source_file om020268u.cif
_cod_data_source_block shelxl
_cod_database_code 4076898

loop_
_symmetry_equiv_pos_as_xyz
'x, y, z'
'-x+1/2, y+1/2, -z+1/2'
'-x, -y, -z'
'x-1/2, -y-1/2, z-1/2'

loop_
_atom_site_label
_atom_site_type_symbol
_atom_site_fract_x
_atom_site_fract_y
_atom_site_fract_z
_atom_site_U_iso_or_equiv
_atom_site_adp_type
_atom_site_occupancy
_atom_site_symmetry_multiplicity
_atom_site_calc_flag
_atom_site_refinement_flags
Ni1 Ni 0.33385(3) 0.33252(4) 0.08451(2) 0.04223(15) Uani 1 1 d .
Si1 Si 0.35845(6) 0.09054(9) 0.12895(7) 0.0520(3) Uani 1 1 d .
O1 O 0.34330(15) 0.2026(2) 0.10526(15) 0.0563(7) Uani 1 1 d .
N11 N 0.34436(17) 0.3843(2) -0.00207(17) 0.0435(7) Uani 1 1 d .
N12 N 0.35232(16) 0.4838(2) -0.00530(15) 0.0407(7) Uani 1 1 d .
N21 N 0.25113(16) 0.4307(2) 0.06678(16) 0.0434(7) Uani 1 1 d .
N22 N 0.26562(17) 0.5253(2) 0.05301(16) 0.0429(7) Uani 1 1 d .
N31 N 0.41365(16) 0.4232(2) 0.15322(16) 0.0435(7) Uani 1 1 d .
N32 N 0.40881(16) 0.5196(2) 0.13158(16) 0.0428(7) Uani 1 1 d .
C11 C 0.3484(2) 0.3449(3) -0.0617(2) 0.0518(10) Uani 1 1 d .
C12 C 0.3596(3) 0.4204(3) -0.1024(2) 0.0653(12) Uani 1 1 d .
C13 C 0.3620(2) 0.5055(3) -0.0665(2) 0.0495(9) Uani 1 1 d .
C14 C 0.3412(3) 0.2374(3) -0.0741(3) 0.0626(12) Uani 1 1 d .
C15 C 0.4195(3) 0.1896(4) -0.0492(3) 0.0907(17) Uani 1 1 d .
H4 H 0.4128 0.1210 -0.0587 0.091 Uiso 1 1 calc R
H5 H 0.4501 0.2003 0.0030 0.091 Uiso 1 1 calc R
H6 H 0.4451 0.2172 -0.0760 0.091 Uiso 1 1 calc R
C16 C 0.2889(3) 0.2141(4) -0.1547(3) 0.0826(15) Uani 1 1 d .
H7 H 0.2391 0.2426 -0.1688 0.083 Uiso 1 1 calc R
H8 H 0.2837 0.1448 -0.1610 0.083 Uiso 1 1 calc R
H9 H 0.3108 0.2400 -0.1854 0.083 Uiso 1 1 calc R
C17 C 0.3728(3) 0.6073(3) -0.0870(2) 0.0552(10) Uani 1 1 d .
C18 C 0.4491(3) 0.6179(4) -0.0859(4) 0.120(3) Uani 1 1 d .
H11 H 0.4888 0.6051 -0.0368 0.120 Uiso 1 1 calc R
H12 H 0.4547 0.6830 -0.1001 0.120 Uiso 1 1 calc R
H13 H 0.4535 0.5726 -0.1201 0.120 Uiso 1 1 calc R
C19 C 0.3114(4) 0.6349(5) -0.1607(4) 0.153(4) Uani 1 1 d .
H14 H 0.3162 0.7026 -0.1695 0.153 Uiso 1 1 calc R
H15 H 0.2620 0.6233 -0.1620 0.153 Uiso 1 1 calc R
H16 H 0.3162 0.5967 -0.1983 0.153 Uiso 1 1 calc R
C21 C 0.1802(2) 0.4291(3) 0.0624(2) 0.0492(9) Uani 1 1 d .
C22 C 0.1490(2) 0.5228(3) 0.0463(2) 0.0577(11) Uani 1 1 d .
C23 C 0.2037(2) 0.5821(3) 0.0405(2) 0.0502(9) Uani 1 1 d .
C24 C 0.1449(2) 0.3364(3) 0.0710(3) 0.0628(11) Uani 1 1 d .
C25 C 0.1074(6) 0.2852(6) -0.0023(4) 0.168(4) Uani 1 1 d .
H19 H 0.0673 0.3255 -0.0375 0.168 Uiso 1 1 calc R
H20 H 0.0857 0.2249 0.0034 0.168 Uiso 1 1 calc R
H21 H 0.1452 0.2725 -0.0198 0.168 Uiso 1 1 calc R
C26 C 0.0898(3) 0.3526(5) 0.1039(4) 0.103(2) Uani 1 1 d .
H24 H 0.0736 0.2910 0.1145 0.103 Uiso 1 1 calc R
H22 H 0.0456 0.3879 0.0693 0.103 Uiso 1 1 calc R
H23 H 0.1150 0.3893 0.1490 0.103 Uiso 1 1 calc R
C27 C 0.1999(2) 0.6874(3) 0.0222(2) 0.0600(11) Uani 1 1 d .
C28 C 0.1590(4) 0.7046(4) -0.0601(3) 0.0942(18) Uani 1 1 d .
H26 H 0.1613 0.7725 -0.0701 0.094 Uiso 1 1 calc R
H27 H 0.1061 0.6849 -0.0789 0.094 Uiso 1 1 calc R
H28 H 0.1835 0.6675 -0.0840 0.094 Uiso 1 1 calc R
C29 C 0.1589(4) 0.7435(4) 0.0601(3) 0.107(2) Uani 1 1 d .
H29 H 0.1789 0.7232 0.1110 0.107 Uiso 1 1 calc R
H30 H 0.1046 0.7304 0.0350 0.107 Uiso 1 1 calc R
H31 H 0.1677 0.8119 0.0582 0.107 Uiso 1 1 calc R
C31 C 0.4736(2) 0.4168(3) 0.2209(2) 0.0494(9) Uani 1 1 d .
C32 C 0.5070(2) 0.5074(3) 0.2424(2) 0.0558(10) Uani 1 1 d .
C33 C 0.4654(2) 0.5720(3) 0.1859(2) 0.0486(9) Uani 1 1 d .
C34 C 0.4941(2) 0.3198(3) 0.2598(2) 0.0536(10) Uani 1 1 d .
C35 C 0.5805(3) 0.3129(4) 0.3100(3) 0.0824(16) Uani 1 1 d .
H34 H 0.5929 0.2488 0.3308 0.082 Uiso 1 1 calc R
H35 H 0.5948 0.3598 0.3493 0.082 Uiso 1 1 calc R
H36 H 0.6082 0.3259 0.2816 0.082 Uiso 1 1 calc R
C36 C 0.4470(3) 0.2994(4) 0.3016(3) 0.0659(12) Uani 1 1 d .
H37 H 0.4582 0.3477 0.3395 0.066 Uiso 1 1 calc R
H38 H 0.4599 0.2362 0.3240 0.066 Uiso 1 1 calc R
H39 H 0.3931 0.3015 0.2677 0.066 Uiso 1 1 calc R
C37 C 0.4749(2) 0.6796(3) 0.1813(2) 0.0542(10) Uani 1 1 d .
C38 C 0.5568(3) 0.7116(4) 0.2362(3) 0.0775(14) Uani 1 1 d .
H41 H 0.5643 0.7003 0.2861 0.078 Uiso 1 1 calc R
H42 H 0.5631 0.7796 0.2296 0.078 Uiso 1 1 calc R
H43 H 0.5939 0.6749 0.2273 0.078 Uiso 1 1 calc R
C39 C 0.4165(3) 0.7355(4) 0.1962(3) 0.0730(13) Uani 1 1 d .
H44 H 0.4238 0.8039 0.1924 0.073 Uiso 1 1 calc R
H45 H 0.4228 0.7206 0.2452 0.073 Uiso 1 1 calc R
H46 H 0.3655 0.7175 0.1604 0.073 Uiso 1 1 calc R
C41 C 0.2977(2) 0.0541(3) 0.1753(2) 0.0540(10) Uani 1 1 d .
C42 C 0.2699(3) 0.1233(4) 0.2081(3) 0.0651(12) Uani 1 1 d .
C43 C 0.2258(3) 0.0968(5) 0.2433(3) 0.0808(16) Uani 1 1 d .
C44 C 0.2093(3) 0.0016(5) 0.2489(3) 0.0834(17) Uani 1 1 d .
C45 C 0.2356(3) -0.0680(4) 0.2175(3) 0.0812(15) Uani 1 1 d .
C46 C 0.2793(3) -0.0433(4) 0.1817(3) 0.0702(13) Uani 1 1 d .
C51 C 0.4625(2) 0.0656(3) 0.1948(3) 0.0606(11) Uani 1 1 d .
C52 C 0.5214(3) 0.0776(4) 0.1734(3) 0.0780(14) Uani 1 1 d .
C53 C 0.5990(3) 0.0623(5) 0.2235(4) 0.103(2) Uani 1 1 d .
C54 C 0.6184(3) 0.0337(5) 0.2950(4) 0.103(2) Uani 1 1 d .
C55 C 0.5624(3) 0.0218(5) 0.3176(3) 0.0942(18) Uani 1 1 d .
C56 C 0.4850(3) 0.0377(4) 0.2683(3) 0.0711(13) Uani 1 1 d .
C61 C 0.3323(2) 0.0111(3) 0.0453(2) 0.0559(10) Uani 1 1 d .
C62 C 0.2625(3) 0.0264(4) -0.0187(3) 0.0732(13) Uani 1 1 d .
C63 C 0.2404(3) -0.0282(5) -0.0827(3) 0.0881(16) Uani 1 1 d .
C64 C 0.2873(4) -0.0999(4) -0.0856(3) 0.0884(16) Uani 1 1 d .
C65 C 0.3569(4) -0.1179(4) -0.0236(4) 0.0949(18) Uani 1 1 d .
C66 C 0.3776(3) -0.0632(4) 0.0396(3) 0.0741(13) Uani 1 1 d .
C71 C -0.0107(7) -0.0706(8) -0.0861(6) 0.188(4) Uiso 1 1 d .
C72 C 0.0614(9) -0.0208(10) -0.0444(8) 0.244(6) Uiso 1 1 d .
C73 C 0.0718(6) 0.0115(7) 0.0389(5) 0.067(2) Uiso 0.50 1 d P
C73A C 0.0042(12) 0.0434(13) 0.0159(11) 0.156(7) Uiso 0.50 1 d P
B1 B 0.3448(2) 0.5473(3) 0.0542(2) 0.0419(9) Uani 1 1 d .
H1 H 0.3481 0.6162 0.0446 0.052 Uiso 1 1 d .
H2 H 0.3636 0.4142 -0.1480 0.078 Uiso 1 1 d .
H3 H 0.3184 0.2112 -0.0448 0.078 Uiso 1 1 d .
H10 H 0.3698 0.6518 -0.0515 0.069 Uiso 1 1 d .
H17 H 0.0990 0.5425 0.0397 0.068 Uiso 1 1 d .
H18 H 0.1860 0.2945 0.1043 0.081 Uiso 1 1 d .
H25 H 0.2518 0.7127 0.0404 0.076 Uiso 1 1 d .
H32 H 0.5514 0.5216 0.2887 0.068 Uiso 1 1 d .
H33 H 0.4810 0.2694 0.2219 0.068 Uiso 1 1 d .
H40 H 0.4670 0.6950 0.1314 0.066 Uiso 1 1 d .
H47 H 0.2830 0.1910 0.2071 0.079 Uiso 1 1 d .
H48 H 0.2054 0.1448 0.2643 0.097 Uiso 1 1 d .
H49 H 0.1786 -0.0164 0.2746 0.097 Uiso 1 1 d .
H50 H 0.2240 -0.1356 0.2218 0.099 Uiso 1 1 d .
H51 H 0.2982 -0.0946 0.1601 0.087 Uiso 1 1 d .
H52 H 0.5082 0.0980 0.1220 0.098 Uiso 1 1 d .
H53 H 0.6389 0.0729 0.2083 0.123 Uiso 1 1 d .
H54 H 0.6710 0.0204 0.3282 0.123 Uiso 1 1 d .
H55 H 0.5774 0.0004 0.3682 0.112 Uiso 1 1 d .
H56 H 0.4452 0.0304 0.2863 0.090 Uiso 1 1 d .
H57 H 0.2296 0.0780 -0.0164 0.086 Uiso 1 1 d .
H58 H 0.1893 -0.0151 -0.1248 0.108 Uiso 1 1 d .
H59 H 0.2729 -0.1368 -0.1313 0.109 Uiso 1 1 d .
H60 H 0.3897 -0.1722 -0.0241 0.115 Uiso 1 1 d .
H61 H 0.4263 -0.0762 0.0827 0.090 Uiso 1 1 d .

loop_
_atom_site_aniso_label
_atom_site_aniso_U_11
_atom_site_aniso_U_22
_atom_site_aniso_U_33
_atom_site_aniso_U_23
_atom_site_aniso_U_13
_atom_site_aniso_U_12
Ni1 0.0404(2) 0.0461(3) 0.0385(2) 0.0035(2) 0.0160(2) -0.0010(2)
Si1 0.0499(6) 0.0483(7) 0.0585(7) 0.0091(6) 0.0247(6) 0.0025(5)
O1 0.0570(17) 0.0499(17) 0.0574(17) 0.0081(13) 0.0213(14) -0.0012(13)
N11 0.0436(17) 0.0396(18) 0.0456(17) -0.0008(14) 0.0181(15) -0.0006(14)
N12 0.0415(16) 0.0453(18) 0.0335(15) 0.0034(13) 0.0152(13) 0.0003(14)
N21 0.0397(16) 0.0482(19) 0.0406(16) -0.0002(14) 0.0163(14) -0.0018(14)
N22 0.0410(16) 0.0473(19) 0.0387(16) -0.0017(14) 0.0162(14) 0.0007(14)
N31 0.0406(16) 0.0488(19) 0.0383(16) 0.0057(14) 0.0150(14) -0.0019(14)
N32 0.0373(16) 0.0473(19) 0.0369(15) 0.0015(14) 0.0103(13) -0.0031(14)
C11 0.067(3) 0.049(2) 0.047(2) -0.0006(19) 0.033(2) 0.002(2)
C12 0.107(4) 0.052(3) 0.057(3) 0.001(2) 0.056(3) 0.001(3)
C13 0.062(2) 0.050(2) 0.045(2) 0.0078(18) 0.031(2) 0.005(2)
C14 0.087(3) 0.053(3) 0.068(3) -0.007(2) 0.052(3) -0.005(2)
C15 0.118(5) 0.058(3) 0.085(4) -0.004(3) 0.036(4) 0.017(3)
C16 0.084(4) 0.075(4) 0.093(4) -0.025(3) 0.043(3) -0.023(3)
C17 0.077(3) 0.048(2) 0.050(2) 0.0069(19) 0.036(2) 0.005(2)
C18 0.060(3) 0.076(4) 0.205(8) 0.037(4) 0.042(4) -0.008(3)
C19 0.088(4) 0.119(6) 0.175(7) 0.099(5) -0.011(4) -0.018(4)
C21 0.0392(19) 0.060(3) 0.044(2) -0.0016(19) 0.0144(17) -0.0026(19)
C22 0.0334(19) 0.065(3) 0.065(3) -0.007(2) 0.0127(19) 0.0030(19)
C23 0.039(2) 0.057(3) 0.046(2) -0.0032(19) 0.0112(17) 0.0057(19)
C24 0.051(2) 0.066(3) 0.073(3) 0.000(2) 0.030(2) -0.007(2)
C25 0.263(11) 0.143(7) 0.134(6) -0.083(5) 0.121(7) -0.140(7)
C26 0.093(4) 0.116(5) 0.127(5) -0.013(4) 0.072(4) -0.035(4)
C27 0.046(2) 0.053(3) 0.065(3) -0.004(2) 0.009(2) 0.008(2)
C28 0.127(5) 0.070(4) 0.075(4) 0.015(3) 0.036(4) 0.000(3)
C29 0.148(6) 0.075(4) 0.086(4) 0.007(3) 0.043(4) 0.053(4)
C31 0.040(2) 0.063(3) 0.0368(19) 0.0100(19) 0.0090(17) 0.0011(19)
C32 0.045(2) 0.065(3) 0.039(2) 0.001(2) 0.0030(18) -0.009(2)
C33 0.044(2) 0.056(3) 0.042(2) -0.0022(19) 0.0159(17) -0.0046(19)
C34 0.049(2) 0.060(3) 0.044(2) 0.0066(19) 0.0140(18) 0.005(2)
C35 0.056(3) 0.099(4) 0.082(3) 0.039(3) 0.021(3) 0.017(3)
C36 0.061(3) 0.067(3) 0.067(3) 0.014(2) 0.026(2) 0.004(2)
C37 0.058(2) 0.057(3) 0.043(2) -0.0056(19) 0.0183(19) -0.012(2)
C38 0.065(3) 0.085(4) 0.082(3) -0.022(3) 0.032(3) -0.027(3)
C39 0.070(3) 0.065(3) 0.079(3) -0.002(3) 0.028(3) 0.000(3)
C41 0.043(2) 0.057(3) 0.054(2) 0.011(2) 0.0144(19) 0.005(2)
C42 0.065(3) 0.070(3) 0.064(3) -0.005(2) 0.032(2) -0.006(2)
C43 0.065(3) 0.119(5) 0.066(3) -0.020(3) 0.036(3) -0.017(3)
C44 0.068(3) 0.127(5) 0.060(3) 0.009(3) 0.034(3) -0.019(3)
C45 0.073(3) 0.084(4) 0.091(4) 0.027(3) 0.041(3) -0.008(3)
C46 0.060(3) 0.066(3) 0.088(3) 0.021(3) 0.036(3) 0.003(2)
C51 0.051(2) 0.054(3) 0.074(3) 0.010(2) 0.026(2) 0.011(2)
C52 0.055(3) 0.093(4) 0.089(4) 0.011(3) 0.035(3) 0.006(3)
C53 0.056(3) 0.113(5) 0.147(6) 0.020(5) 0.051(4) 0.016(3)
C54 0.056(3) 0.106(5) 0.122(5) 0.023(4) 0.017(3) 0.028(3)
C55 0.070(3) 0.096(5) 0.094(4) 0.025(3) 0.015(3) 0.019(3)
C56 0.054(3) 0.071(3) 0.080(3) 0.016(3) 0.022(2) 0.012(2)
C61 0.053(2) 0.048(3) 0.066(3) 0.007(2) 0.027(2) -0.001(2)
C62 0.055(3) 0.070(3) 0.088(4) -0.010(3) 0.026(3) -0.004(2)
C63 0.070(3) 0.094(4) 0.084(4) -0.018(3) 0.020(3) -0.018(3)
C64 0.093(4) 0.081(4) 0.083(4) -0.021(3) 0.031(3) -0.014(3)
C65 0.105(5) 0.077(4) 0.103(5) -0.015(4) 0.047(4) 0.013(3)
C66 0.081(3) 0.061(3) 0.072(3) -0.002(3) 0.027(3) 0.009(3)
B1 0.043(2) 0.044(2) 0.034(2) 0.0029(18) 0.0130(18) 0.0030(19)

loop_
_atom_type_symbol
_atom_type_description
_atom_type_scat_dispersion_real
_atom_type_scat_dispersion_imag
_atom_type_scat_source
C C 0.0033 0.0016 'International Tables Vol C Tables 4.2.6.8 and 6.1.1.4'
H H 0.0000 0.0000 'International Tables Vol C Tables 4.2.6.8 and 6.1.1.4'
N N 0.0061 0.0033 'International Tables Vol C Tables 4.2.6.8 and 6.1.1.4'
Ni Ni 0.3393 1.1124 'International Tables Vol C Tables 4.2.6.8 and 6.1.1.4'
B B 0.0013 0.0007 'International Tables Vol C Tables 4.2.6.8 and 6.1.1.4'
Si Si 0.0817 0.0704 'International Tables Vol C Tables 4.2.6.8 and 6.1.1.4'
O O 0.0106 0.0060 'International Tables Vol C Tables 4.2.6.8 and 6.1.1.4'

loop_
_geom_angle_atom_site_label_1
_geom_angle_atom_site_label_2
_geom_angle_atom_site_label_3
_geom_angle
_geom_angle_site_symmetry_1
_geom_angle_site_symmetry_3
_geom_angle_publ_flag
O1 Ni1 N11 121.02(12) . . yes
O1 Ni1 N31 119.16(13) . . yes
N11 Ni1 N31 91.92(12) . . yes
O1 Ni1 N21 133.75(12) . . yes
N11 Ni1 N21 89.36(12) . . yes
N31 Ni1 N21 90.78(13) . . yes
O1 Si1 C41 109.54(17) . . yes
O1 Si1 C61 110.62(17) . . yes
C41 Si1 C61 108.33(19) . . yes
O1 Si1 C51 112.39(18) . . yes
C41 Si1 C51 108.32(19) . . yes
C61 Si1 C51 107.5(2) . . yes
Si1 O1 Ni1 175.3(2) . . yes
C11 N11 N12 107.7(3) . . yes
C11 N11 Ni1 135.2(3) . . yes
N12 N11 Ni1 117.1(2) . . yes
C13 N12 N11 108.9(3) . . yes
C13 N12 B1 132.8(3) . . yes
N11 N12 B1 118.2(3) . . yes
C21 N21 N22 107.3(3) . . yes
C21 N21 Ni1 135.8(3) . . yes
N22 N21 Ni1 116.8(2) . . yes
C23 N22 N21 109.6(3) . . yes
C23 N22 B1 132.6(3) . . yes
N21 N22 B1 117.8(3) . . yes
C31 N31 N32 106.8(3) . . yes
C31 N31 Ni1 135.9(3) . . yes
N32 N31 Ni1 117.3(2) . . yes
C33 N32 N31 109.7(3) . . yes
C33 N32 B1 132.6(3) . . yes
N31 N32 B1 117.7(3) . . yes
N11 C11 C12 108.0(3) . . yes
N11 C11 C14 120.5(3) . . yes
C12 C11 C14 131.5(3) . . yes
C13 C12 C11 107.6(3) . . yes
N12 C13 C12 107.8(3) . . yes
N12 C13 C17 123.2(3) . . yes
C12 C13 C17 129.0(3) . . yes
C11 C14 C16 110.9(4) . . yes
C11 C14 C15 111.6(4) . . yes
C16 C14 C15 110.8(4) . . yes
C18 C17 C19 110.0(5) . . yes
C18 C17 C13 110.6(4) . . yes
C19 C17 C13 111.5(4) . . yes
N21 C21 C22 108.9(3) . . yes
N21 C21 C24 121.2(4) . . yes
C22 C21 C24 129.8(3) . . yes
C23 C22 C21 107.2(3) . . yes
N22 C23 C22 107.0(4) . . yes
N22 C23 C27 123.2(3) . . yes
C22 C23 C27 129.8(4) . . yes
C21 C24 C25 109.5(4) . . yes
C21 C24 C26 112.2(4) . . yes
C25 C24 C26 112.1(5) . . yes
C23 C27 C28 111.8(4) . . yes
C23 C27 C29 110.2(4) . . yes
C28 C27 C29 109.6(4) . . yes
N31 C31 C32 109.4(3) . . yes
N31 C31 C34 119.5(4) . . yes
C32 C31 C34 131.0(3) . . yes
C31 C32 C33 107.5(3) . . yes
N32 C33 C32 106.6(4) . . yes
N32 C33 C37 123.5(4) . . yes
C32 C33 C37 129.9(4) . . yes
C31 C34 C36 111.5(3) . . yes
C31 C34 C35 110.8(4) . . yes
C36 C34 C35 112.0(4) . . yes
C33 C37 C39 111.5(3) . . yes
C33 C37 C38 110.7(4) . . yes
C39 C37 C38 109.7(4) . . yes
C42 C41 C46 116.0(4) . . yes
C42 C41 Si1 121.0(3) . . yes
C46 C41 Si1 122.9(3) . . yes
C43 C42 C41 121.4(5) . . yes
C44 C43 C42 121.1(5) . . yes
C43 C44 C45 119.0(4) . . yes
C44 C45 C46 120.9(5) . . yes
C45 C46 C41 121.5(5) . . yes
C56 C51 C52 116.5(4) . . yes
C56 C51 Si1 121.7(3) . . yes
C52 C51 Si1 121.7(4) . . yes
C51 C52 C53 121.4(5) . . yes
C54 C53 C52 120.1(5) . . yes
C55 C54 C53 119.9(5) . . yes
C54 C55 C56 120.4(5) . . yes
C51 C56 C55 121.6(5) . . yes
C66 C61 C62 114.9(4) . . yes
C66 C61 Si1 125.2(4) . . yes
C62 C61 Si1 119.9(3) . . yes
C63 C62 C61 123.0(5) . . yes
C64 C63 C62 119.8(5) . . yes
C63 C64 C65 119.3(5) . . yes
C66 C65 C64 119.9(5) . . yes
C65 C66 C61 123.1(5) . . yes
C73A C71 C72 70.2(11) 3 . yes
C73A C71 C73 38.9(9) 3 3 yes
C72 C71 C73 99.0(9) . 3 yes
C71 C72 C73A 54.1(9) . 3 yes
C71 C72 C73 111.4(10) . . yes
C73A C72 C73 57.4(9) 3 . yes
C73A C73 C73A 54.3(13) . 3 yes
C73A C73 C72 94.8(12) . . yes
C73A C73 C72 60.8(9) 3 . yes
C73A C73 C71 44.8(9) . 3 yes
C73A C73 C71 87.7(10) 3 3 yes
C72 C73 C71 139.6(8) . 3 yes
C73 C73A C73A 75.4(17) . 3 yes
C73 C73A C71 96.3(15) . 3 yes
C73A C73A C71 131(2) 3 3 yes
C73 C73A C73 125.7(13) . 3 yes
C73A C73A C73 50.3(14) 3 3 yes
C71 C73A C73 117.6(15) 3 3 yes
C73 C73A C72 130.3(16) . 3 yes
C73A C73A C72 93.0(19) 3 3 yes
C71 C73A C72 55.7(9) 3 3 yes
C73 C73A C72 61.9(10) 3 3 yes
N12 B1 N32 109.4(3) . . yes
N12 B1 N22 108.3(3) . . yes
N32 B1 N22 108.1(3) . . yes

loop_
_geom_bond_atom_site_label_1
_geom_bond_atom_site_label_2
_geom_bond_distance
_geom_bond_site_symmetry_2
_geom_bond_publ_flag
Ni1 O1 1.825(3) . yes
Ni1 N11 1.975(3) . yes
Ni1 N31 1.988(3) . yes
Ni1 N21 2.002(3) . yes
Si1 O1 1.600(3) . yes
Si1 C41 1.867(4) . yes
Si1 C61 1.878(5) . yes
Si1 C51 1.885(4) . yes
N11 C11 1.350(4) . yes
N11 N12 1.382(4) . yes
N12 C13 1.359(4) . yes
N12 B1 1.540(5) . yes
N21 C21 1.338(4) . yes
N21 N22 1.384(4) . yes
N22 C23 1.359(5) . yes
N22 B1 1.553(5) . yes
N31 C31 1.342(4) . yes
N31 N32 1.385(4) . yes
N32 C33 1.360(5) . yes
N32 B1 1.545(5) . yes
C11 C12 1.399(5) . yes
C11 C14 1.495(6) . yes
C12 C13 1.366(5) . yes
C13 C17 1.500(5) . yes
C14 C16 1.515(7) . yes
C14 C15 1.520(7) . yes
C17 C18 1.476(6) . yes
C17 C19 1.478(7) . yes
C21 C22 1.399(6) . yes
C21 C24 1.492(6) . yes
C22 C23 1.383(5) . yes
C23 C27 1.487(6) . yes
C24 C25 1.498(7) . yes
C24 C26 1.503(6) . yes
C27 C28 1.504(6) . yes
C27 C29 1.532(6) . yes
C31 C32 1.381(6) . yes
C31 C34 1.508(5) . yes
C32 C33 1.385(5) . yes
C33 C37 1.499(6) . yes
C34 C36 1.517(5) . yes
C34 C35 1.525(6) . yes
C37 C39 1.505(6) . yes
C37 C38 1.539(6) . yes
C41 C42 1.396(6) . yes
C41 C46 1.406(6) . yes
C42 C43 1.381(6) . yes
C43 C44 1.364(8) . yes
C44 C45 1.364(7) . yes
C45 C46 1.378(6) . yes
C51 C56 1.397(6) . yes
C51 C52 1.398(6) . yes
C52 C53 1.403(7) . yes
C53 C54 1.372(9) . yes
C54 C55 1.360(8) . yes
C55 C56 1.398(7) . yes
C61 C66 1.385(6) . yes
C61 C62 1.406(6) . yes
C62 C63 1.383(7) . yes
C63 C64 1.361(8) . yes
C64 C65 1.391(8) . yes
C65 C66 1.375(7) . yes
C71 C73A 1.412(18) 3 yes
C71 C72 1.441(15) . yes
C71 C73 1.992(13) 3 yes
C72 C73A 1.64(2) 3 yes
C72 C73 1.658(15) . yes
C73 C73A 1.26(2) . yes
C73 C73A 1.58(2) 3 yes
C73 C71 1.992(13) 3 yes
C73A C73A 1.33(3) 3 yes
C73A C71 1.412(18) 3 yes
C73A C73 1.58(2) 3 yes
C73A C72 1.64(2) 3 yes
